data_4086837
loop_
_publ_author_name
'Aghazadeh Meshgi, Mohammad'
'Baumgartner, Judith'
'Jouikov, Viatcheslav V.'
'Marschner, Christoph'

_publ_section_title
;
 Electron Transfer and Modification of Oligosilanylsilatranes and Related
 Derivatives
;
_journal_name_full Organometallics
_journal_paper_doi 10.1021/acs.organomet.6b00786
_journal_year 2016
_chemical_formula_sum 'C32 H72 N2 O6 Si10'
_chemical_formula_weight 861.82
_chemical_name_systematic
; 
 ? 
;
_space_group_IT_number 15
_symmetry_cell_setting monoclinic
_symmetry_space_group_name_Hall '-C 2yc'
_symmetry_space_group_name_H-M 'C 1 2/c 1'
_atom_sites_solution_hydrogens geom
_atom_sites_solution_primary direct
_atom_sites_solution_secondary difmap
_audit_creation_method SHELXL-97
_cell_angle_alpha 90.00
_cell_angle_beta 115.423(6)
_cell_angle_gamma 90.00
_cell_formula_units_Z 4
_cell_length_a 21.512(5)
_cell_length_b 10.6939(19)
_cell_length_c 22.770(4)
_cell_measurement_reflns_used 8161
_cell_measurement_temperature 100(2)
_cell_measurement_theta_max 52.506
_cell_measurement_theta_min 4.348
_cell_volume 4730.9(16)
_computing_cell_refinement 'Bruker XSCANS'
_computing_data_collection 'Bruker XSCANS'
_computing_data_reduction 'Bruker SHELXTL'
_computing_molecular_graphics 'Bruker SHELXTL'
_computing_publication_material 'Bruker SHELXTL'
_computing_structure_refinement 'SHELXL-97 (Sheldrick, 1997)'
_computing_structure_solution 'SHELXS-97 (Sheldrick, 1990)'
_diffrn_ambient_temperature 100(2)
_diffrn_measured_fraction_theta_full 0.998
_diffrn_measured_fraction_theta_max 0.998
_diffrn_measurement_device_type 'SMART APEX'
_diffrn_measurement_method '\w scans'
_diffrn_radiation_monochromator graphite
_diffrn_radiation_source 'fine-focus sealed tube'
_diffrn_radiation_type MoK\a
_diffrn_radiation_wavelength 0.71073
_diffrn_reflns_av_R_equivalents 0.0328
_diffrn_reflns_av_sigmaI/netI 0.0295
_diffrn_reflns_limit_h_max 26
_diffrn_reflns_limit_h_min -26
_diffrn_reflns_limit_k_max 13
_diffrn_reflns_limit_k_min -13
_diffrn_reflns_limit_l_max 28
_diffrn_reflns_limit_l_min -28
_diffrn_reflns_number 18088
_diffrn_reflns_theta_full 26.25
_diffrn_reflns_theta_max 26.25
_diffrn_reflns_theta_min 1.98
_exptl_absorpt_coefficient_mu 0.317
_exptl_absorpt_correction_T_max 0.9600
_exptl_absorpt_correction_T_min 0.8732
_exptl_absorpt_correction_type multi-scan
_exptl_absorpt_process_details SADABS
_exptl_crystal_colour colorless
_exptl_crystal_density_diffrn 1.210
_exptl_crystal_density_method 'not measured'
_exptl_crystal_description blocks
_exptl_crystal_F_000 1864
_exptl_crystal_size_max 0.44
_exptl_crystal_size_mid 0.36
_exptl_crystal_size_min 0.13
_platon_squeeze_details
;
;
_refine_diff_density_max 0.556
_refine_diff_density_min -0.505
_refine_diff_density_rms 0.077
_refine_ls_extinction_method none
_refine_ls_goodness_of_fit_ref 1.184
_refine_ls_hydrogen_treatment constr
_refine_ls_matrix_type full
_refine_ls_number_parameters 233
_refine_ls_number_reflns 4767
_refine_ls_number_restraints 0
_refine_ls_restrained_S_all 1.184
_refine_ls_R_factor_all 0.0585
_refine_ls_R_factor_gt 0.0526
_refine_ls_shift/su_max 0.002
_refine_ls_shift/su_mean 0.000
_refine_ls_structure_factor_coef Fsqd
_refine_ls_weighting_details 'calc w=1/[\s^2^(Fo^2^)+(0.0460P)^2^+12.1258P] where P=(Fo^2^+2Fc^2^)/3'
_refine_ls_weighting_scheme calc
_refine_ls_wR_factor_gt 0.1171
_refine_ls_wR_factor_ref 0.1204
_reflns_number_gt 4381
_reflns_number_total 4767
_reflns_threshold_expression >2sigma(I)
_cod_data_source_file om6b00786_si_003.cif
_cod_data_source_block trans-8_1173j
_cod_original_cell_volume 4730.8(16)
_cod_original_sg_symbol_H-M C2/c
_cod_database_code 4086837

loop_
_symmetry_equiv_pos_as_xyz
'x, y, z'
'-x, y, -z+1/2'
'x+1/2, y+1/2, z'
'-x+1/2, y+1/2, -z+1/2'
'-x, -y, -z'
'x, -y, z-1/2'
'-x+1/2, -y+1/2, -z'
'x+1/2, -y+1/2, z-1/2'

loop_
_atom_site_label
_atom_site_type_symbol
_atom_site_fract_x
_atom_site_fract_y
_atom_site_fract_z
_atom_site_U_iso_or_equiv
_atom_site_adp_type
_atom_site_occupancy
_atom_site_symmetry_multiplicity
_atom_site_calc_flag
_atom_site_refinement_flags
Si5 Si 0.05417(3) 1.16512(6) 0.24920(3) 0.01319(16) Uani 1 1 d .
Si3 Si 0.22475(3) 0.98540(6) 0.30399(3) 0.01405(16) Uani 1 1 d .
Si1 Si 0.11869(3) 0.99435(6) 0.30938(3) 0.01190(16) Uani 1 1 d .
Si4 Si 0.05952(3) 0.80855(6) 0.26451(3) 0.01381(16) Uani 1 1 d .
Si2 Si 0.14191(3) 1.00986(6) 0.42044(3) 0.01336(17) Uani 1 1 d .
O1 O 0.22223(9) 0.95350(19) 0.45433(8) 0.0210(4) Uani 1 1 d .
N1 N 0.15866(11) 1.0248(2) 0.52227(10) 0.0188(5) Uani 1 1 d .
O3 O 0.13352(9) 1.16480(16) 0.42292(8) 0.0194(4) Uani 1 1 d .
O2 O 0.07836(9) 0.91510(16) 0.41666(8) 0.0168(4) Uani 1 1 d .
C13 C 0.09892(14) 1.3189(2) 0.28220(14) 0.0237(6) Uani 1 1 d .
H13A H 0.1430 1.3208 0.2791 0.036 Uiso 1 1 calc R
H13B H 0.1071 1.3276 0.3278 0.036 Uiso 1 1 calc R
H13C H 0.0698 1.3879 0.2568 0.036 Uiso 1 1 calc R
C12 C 0.04247(13) 1.1555(3) 0.16197(12) 0.0198(5) Uani 1 1 d .
H12A H 0.0101 1.2203 0.1360 0.030 Uiso 1 1 calc R
H12B H 0.0243 1.0729 0.1441 0.030 Uiso 1 1 calc R
H12C H 0.0869 1.1684 0.1606 0.030 Uiso 1 1 calc R
C9 C 0.26932(14) 0.8344(3) 0.33978(13) 0.0226(6) Uani 1 1 d .
H9A H 0.3153 0.8343 0.3408 0.034 Uiso 1 1 calc R
H9B H 0.2425 0.7644 0.3131 0.034 Uiso 1 1 calc R
H9C H 0.2734 0.8255 0.3841 0.034 Uiso 1 1 calc R
C3 C 0.05900(14) 0.8972(3) 0.46817(12) 0.0212(6) Uani 1 1 d .
H3A H 0.0413 0.8112 0.4666 0.025 Uiso 1 1 calc R
H3B H 0.0220 0.9567 0.4639 0.025 Uiso 1 1 calc R
C7 C 0.27941(13) 1.1192(3) 0.35223(13) 0.0217(6) Uani 1 1 d .
H7A H 0.2834 1.1160 0.3967 0.032 Uiso 1 1 calc R
H7B H 0.2581 1.1984 0.3319 0.032 Uiso 1 1 calc R
H7C H 0.3253 1.1129 0.3533 0.032 Uiso 1 1 calc R
C2 C 0.23381(14) 1.0182(3) 0.55957(13) 0.0250(6) Uani 1 1 d .
H2A H 0.2460 0.9851 0.6038 0.030 Uiso 1 1 calc R
H2B H 0.2545 1.1022 0.5635 0.030 Uiso 1 1 calc R
C10 C 0.07251(14) 0.7642(3) 0.19018(13) 0.0236(6) Uani 1 1 d .
H10A H 0.1216 0.7497 0.2027 0.035 Uiso 1 1 calc R
H10B H 0.0561 0.8322 0.1583 0.035 Uiso 1 1 calc R
H10C H 0.0466 0.6879 0.1710 0.035 Uiso 1 1 calc R
C4 C 0.12119(14) 0.9181(3) 0.53216(12) 0.0223(6) Uani 1 1 d .
H4A H 0.1067 0.9368 0.5670 0.027 Uiso 1 1 calc R
H4B H 0.1508 0.8427 0.5446 0.027 Uiso 1 1 calc R
C6 C 0.12840(14) 1.1464(3) 0.52547(13) 0.0222(6) Uani 1 1 d .
H6A H 0.1496 1.1796 0.5704 0.027 Uiso 1 1 calc R
H6B H 0.0782 1.1383 0.5113 0.027 Uiso 1 1 calc R
C11 C 0.09777(13) 0.6775(2) 0.32536(13) 0.0227(6) Uani 1 1 d .
H11A H 0.0725 0.5999 0.3075 0.034 Uiso 1 1 calc R
H11B H 0.0944 0.6985 0.3658 0.034 Uiso 1 1 calc R
H11C H 0.1462 0.6662 0.3343 0.034 Uiso 1 1 calc R
C5 C 0.14327(15) 1.2324(3) 0.47983(13) 0.0237(6) Uani 1 1 d .
H5A H 0.1119 1.3054 0.4682 0.028 Uiso 1 1 calc R
H5B H 0.1912 1.2633 0.5016 0.028 Uiso 1 1 calc R
C1 C 0.25951(14) 0.9308(3) 0.52205(12) 0.0265(6) Uani 1 1 d .
H1A H 0.3092 0.9450 0.5354 0.032 Uiso 1 1 calc R
H1B H 0.2531 0.8428 0.5318 0.032 Uiso 1 1 calc R
C8 C 0.21928(14) 0.9946(3) 0.21953(13) 0.0218(6) Uani 1 1 d .
H8A H 0.1981 1.0741 0.1995 0.033 Uiso 1 1 calc R
H8B H 0.1912 0.9252 0.1934 0.033 Uiso 1 1 calc R
H8C H 0.2656 0.9892 0.2216 0.033 Uiso 1 1 calc R
C14 C 0.03936(17) 0.4743(3) 0.06490(16) 0.0369(8) Uani 1 1 d .
H14 H 0.0667 0.4563 0.1095 0.044 Uiso 1 1 calc R
C15 C -0.02614(17) 0.5196(3) 0.04515(16) 0.0360(7) Uani 1 1 d .
H15 H -0.0442 0.5333 0.0761 0.043 Uiso 1 1 calc R
C16 C 0.06591(16) 0.4547(3) 0.01985(17) 0.0370(8) Uani 1 1 d .
H16 H 0.1114 0.4236 0.0337 0.044 Uiso 1 1 calc R

loop_
_atom_site_aniso_label
_atom_site_aniso_U_11
_atom_site_aniso_U_22
_atom_site_aniso_U_33
_atom_site_aniso_U_23
_atom_site_aniso_U_13
_atom_site_aniso_U_12
Si5 0.0132(3) 0.0136(3) 0.0129(3) 0.0000(3) 0.0056(3) -0.0010(3)
Si3 0.0131(3) 0.0172(3) 0.0128(3) -0.0006(3) 0.0065(3) 0.0002(3)
Si1 0.0122(3) 0.0134(3) 0.0100(3) -0.0005(2) 0.0047(3) -0.0001(2)
Si4 0.0120(3) 0.0138(3) 0.0138(3) -0.0008(3) 0.0038(3) 0.0005(3)
Si2 0.0133(3) 0.0163(3) 0.0109(3) -0.0002(3) 0.0055(3) 0.0002(3)
O1 0.0139(9) 0.0377(11) 0.0104(8) 0.0036(8) 0.0044(7) 0.0058(8)
N1 0.0185(11) 0.0253(12) 0.0137(10) -0.0005(9) 0.0079(9) -0.0019(9)
O3 0.0287(10) 0.0162(9) 0.0144(9) -0.0025(7) 0.0102(8) -0.0011(8)
O2 0.0193(9) 0.0203(9) 0.0136(8) -0.0024(7) 0.0097(7) -0.0042(7)
C13 0.0240(14) 0.0175(13) 0.0276(14) -0.0001(11) 0.0091(12) -0.0047(11)
C12 0.0180(13) 0.0266(14) 0.0163(12) 0.0051(11) 0.0089(10) 0.0012(11)
C9 0.0177(13) 0.0226(14) 0.0273(14) 0.0011(11) 0.0095(11) 0.0040(11)
C3 0.0254(14) 0.0240(14) 0.0207(13) -0.0001(11) 0.0162(12) -0.0064(11)
C7 0.0171(13) 0.0238(14) 0.0237(13) -0.0042(11) 0.0085(11) -0.0056(11)
C2 0.0195(13) 0.0408(17) 0.0123(12) -0.0002(12) 0.0044(11) -0.0017(12)
C10 0.0178(13) 0.0293(15) 0.0229(14) -0.0098(12) 0.0079(11) -0.0012(11)
C4 0.0239(14) 0.0285(15) 0.0168(13) 0.0036(11) 0.0111(11) -0.0019(11)
C6 0.0242(14) 0.0279(15) 0.0174(13) -0.0065(11) 0.0118(11) -0.0034(11)
C11 0.0184(13) 0.0178(13) 0.0284(14) 0.0044(11) 0.0068(11) 0.0033(10)
C5 0.0289(15) 0.0228(14) 0.0228(14) -0.0081(11) 0.0143(12) -0.0048(12)
C1 0.0186(14) 0.0428(18) 0.0128(13) 0.0044(12) 0.0016(11) 0.0073(12)
C8 0.0239(14) 0.0270(15) 0.0183(13) -0.0003(11) 0.0127(11) 0.0004(11)
C14 0.0309(17) 0.0384(18) 0.0305(16) -0.0024(14) 0.0029(14) -0.0051(14)
C15 0.0327(17) 0.0392(18) 0.0375(18) -0.0133(15) 0.0165(15) -0.0079(14)
C16 0.0228(15) 0.0357(17) 0.0430(19) -0.0055(15) 0.0051(14) 0.0020(13)

loop_
_atom_type_symbol
_atom_type_description
_atom_type_scat_dispersion_real
_atom_type_scat_dispersion_imag
_atom_type_scat_source
C C 0.0033 0.0016 'International Tables Vol C Tables 4.2.6.8 and 6.1.1.4'
H H 0.0000 0.0000 'International Tables Vol C Tables 4.2.6.8 and 6.1.1.4'
N N 0.0061 0.0033 'International Tables Vol C Tables 4.2.6.8 and 6.1.1.4'
O O 0.0106 0.0060 'International Tables Vol C Tables 4.2.6.8 and 6.1.1.4'
Si Si 0.0817 0.0704 'International Tables Vol C Tables 4.2.6.8 and 6.1.1.4'

loop_
_geom_angle_atom_site_label_1
_geom_angle_atom_site_label_2
_geom_angle_atom_site_label_3
_geom_angle
_geom_angle_site_symmetry_1
_geom_angle_site_symmetry_3
C13 Si5 C12 106.24(12) . .
C13 Si5 Si1 111.85(9) . .
C12 Si5 Si1 110.43(9) . .
C13 Si5 Si5 109.48(9) . 2
C12 Si5 Si5 109.29(9) . 2
Si1 Si5 Si5 109.48(3) . 2
C9 Si3 C7 109.07(13) . .
C9 Si3 C8 106.58(12) . .
C7 Si3 C8 107.90(12) . .
C9 Si3 Si1 109.91(9) . .
C7 Si3 Si1 108.55(9) . .
C8 Si3 Si1 114.70(9) . .
Si3 Si1 Si4 107.57(4) . .
Si3 Si1 Si5 110.31(4) . .
Si4 Si1 Si5 109.32(4) . .
Si3 Si1 Si2 107.23(3) . .
Si4 Si1 Si2 110.58(3) . .
Si5 Si1 Si2 111.74(4) . .
C10 Si4 C11 106.55(13) . .
C10 Si4 Si1 109.95(9) . .
C11 Si4 Si1 108.94(9) . .
C10 Si4 Si4 108.04(9) . 2
C11 Si4 Si4 106.51(9) . 2
Si1 Si4 Si4 116.37(3) . 2
O3 Si2 O1 116.54(10) . .
O3 Si2 O2 120.30(10) . .
O1 Si2 O2 117.68(10) . .
O3 Si2 N1 82.14(9) . .
O1 Si2 N1 82.54(9) . .
O2 Si2 N1 81.85(8) . .
O3 Si2 Si1 97.44(7) . .
O1 Si2 Si1 99.80(7) . .
O2 Si2 Si1 96.30(6) . .
N1 Si2 Si1 177.52(7) . .
C1 O1 Si2 123.52(16) . .
C4 N1 C2 114.5(2) . .
C4 N1 C6 113.3(2) . .
C2 N1 C6 114.5(2) . .
C4 N1 Si2 104.69(15) . .
C2 N1 Si2 104.36(15) . .
C6 N1 Si2 103.97(15) . .
C5 O3 Si2 124.10(16) . .
C3 O2 Si2 124.30(16) . .
O2 C3 C4 108.9(2) . .
N1 C2 C1 106.2(2) . .
N1 C4 C3 106.5(2) . .
N1 C6 C5 105.9(2) . .
O3 C5 C6 108.9(2) . .
O1 C1 C2 109.4(2) . .
C15 C14 C16 120.2(3) . .
C14 C15 C16 119.9(3) . 5_565
C15 C16 C14 120.0(3) 5_565 .

loop_
_geom_bond_atom_site_label_1
_geom_bond_atom_site_label_2
_geom_bond_distance
_geom_bond_site_symmetry_2
Si5 C13 1.890(3) .
Si5 C12 1.895(3) .
Si5 Si1 2.3464(10) .
Si5 Si5 2.3466(14) 2
Si3 C9 1.877(3) .
Si3 C7 1.878(3) .
Si3 C8 1.878(3) .
Si3 Si1 2.3387(10) .
Si1 Si4 2.3442(10) .
Si1 Si2 2.3639(10) .
Si4 C10 1.890(3) .
Si4 C11 1.893(3) .
Si4 Si4 2.3538(14) 2
Si2 O3 1.6703(19) .
Si2 O1 1.6731(18) .
Si2 O2 1.6740(18) .
Si2 N1 2.194(2) .
O1 C1 1.421(3) .
N1 C4 1.469(3) .
N1 C2 1.470(3) .
N1 C6 1.470(4) .
O3 C5 1.419(3) .
O2 C3 1.416(3) .
C3 C4 1.513(4) .
C2 C1 1.522(4) .
C6 C5 1.521(4) .
C14 C15 1.371(5) .
C14 C16 1.388(5) .
C15 C16 1.382(5) 5_565
C16 C15 1.382(5) 5_565

loop_
_geom_torsion_atom_site_label_1
_geom_torsion_atom_site_label_2
_geom_torsion_atom_site_label_3
_geom_torsion_atom_site_label_4
_geom_torsion
_geom_torsion_site_symmetry_1
_geom_torsion_site_symmetry_4
C9 Si3 Si1 Si4 -51.13(10) . .
C7 Si3 Si1 Si4 -170.34(10) . .
C8 Si3 Si1 Si4 68.91(10) . .
C9 Si3 Si1 Si5 -170.29(10) . .
C7 Si3 Si1 Si5 70.50(10) . .
C8 Si3 Si1 Si5 -50.24(10) . .
C9 Si3 Si1 Si2 67.82(10) . .
C7 Si3 Si1 Si2 -51.39(10) . .
C8 Si3 Si1 Si2 -172.13(10) . .
C13 Si5 Si1 Si3 -61.57(10) . .
C12 Si5 Si1 Si3 56.53(10) . .
Si5 Si5 Si1 Si3 176.90(4) 2 .
C13 Si5 Si1 Si4 -179.65(10) . .
C12 Si5 Si1 Si4 -61.56(10) . .
Si5 Si5 Si1 Si4 58.81(5) 2 .
C13 Si5 Si1 Si2 57.61(10) . .
C12 Si5 Si1 Si2 175.71(9) . .
Si5 Si5 Si1 Si2 -63.92(5) 2 .
Si3 Si1 Si4 C10 -40.37(10) . .
Si5 Si1 Si4 C10 79.42(10) . .
Si2 Si1 Si4 C10 -157.15(10) . .
Si3 Si1 Si4 C11 76.06(10) . .
Si5 Si1 Si4 C11 -164.16(9) . .
Si2 Si1 Si4 C11 -40.73(10) . .
Si3 Si1 Si4 Si4 -163.58(4) . 2
Si5 Si1 Si4 Si4 -43.79(6) . 2
Si2 Si1 Si4 Si4 79.64(5) . 2
Si3 Si1 Si2 O3 97.65(7) . .
Si4 Si1 Si2 O3 -145.35(7) . .
Si5 Si1 Si2 O3 -23.34(8) . .
Si3 Si1 Si2 O1 -21.04(8) . .
Si4 Si1 Si2 O1 95.97(8) . .
Si5 Si1 Si2 O1 -142.02(8) . .
Si3 Si1 Si2 O2 -140.60(7) . .
Si4 Si1 Si2 O2 -23.59(7) . .
Si5 Si1 Si2 O2 98.42(7) . .
Si3 Si1 Si2 N1 178(92) . .
Si4 Si1 Si2 N1 -65.3(16) . .
Si5 Si1 Si2 N1 56.7(16) . .
O3 Si2 O1 C1 82.7(2) . .
O2 Si2 O1 C1 -71.3(2) . .
N1 Si2 O1 C1 5.4(2) . .
Si1 Si2 O1 C1 -173.8(2) . .
O3 Si2 N1 C4 139.22(17) . .
O1 Si2 N1 C4 -102.55(17) . .
O2 Si2 N1 C4 16.92(16) . .
Si1 Si2 N1 C4 58.8(17) . .
O3 Si2 N1 C2 -100.19(18) . .
O1 Si2 N1 C2 18.04(18) . .
O2 Si2 N1 C2 137.51(18) . .
Si1 Si2 N1 C2 179(100) . .
O3 Si2 N1 C6 20.09(16) . .
O1 Si2 N1 C6 138.33(17) . .
O2 Si2 N1 C6 -102.20(16) . .
Si1 Si2 N1 C6 -60.3(17) . .
O1 Si2 O3 C5 -73.8(2) . .
O2 Si2 O3 C5 79.5(2) . .
N1 Si2 O3 C5 3.8(2) . .
Si1 Si2 O3 C5 -178.69(19) . .
O3 Si2 O2 C3 -69.3(2) . .
O1 Si2 O2 C3 83.7(2) . .
N1 Si2 O2 C3 6.6(2) . .
Si1 Si2 O2 C3 -171.72(19) . .
Si2 O2 C3 C4 -28.4(3) . .
C4 N1 C2 C1 80.0(3) . .
C6 N1 C2 C1 -146.8(2) . .
Si2 N1 C2 C1 -33.8(2) . .
C2 N1 C4 C3 -146.8(2) . .
C6 N1 C4 C3 79.5(3) . .
Si2 N1 C4 C3 -33.2(2) . .
O2 C3 C4 N1 39.5(3) . .
C4 N1 C6 C5 -148.9(2) . .
C2 N1 C6 C5 77.4(3) . .
Si2 N1 C6 C5 -35.8(2) . .
Si2 O3 C5 C6 -26.5(3) . .
N1 C6 C5 O3 40.7(3) . .
Si2 O1 C1 C2 -27.4(3) . .
N1 C2 C1 O1 39.7(3) . .
C16 C14 C15 C16 0.2(6) . 5_565
C15 C14 C16 C15 -0.2(6) . 5_565

loop_
_platon_squeeze_void_nr
_platon_squeeze_void_average_x
_platon_squeeze_void_average_y
_platon_squeeze_void_average_z
_platon_squeeze_void_volume
_platon_squeeze_void_count_electrons
_platon_squeeze_void_content
1 0.491 0.042 0.676 7 1 ' '
2 0.509 0.042 0.824 7 1 ' '
3 0.009 0.458 0.324 7 1 ' '
4 0.991 0.458 0.176 7 1 ' '
5 0.009 0.542 0.824 7 1 ' '
6 0.991 0.542 0.676 7 1 ' '
7 0.491 0.958 0.176 7 1 ' '
8 0.509 0.958 0.324 7 1 ' '
